data_1556334
loop_
_publ_author_name
'Preetz, Angelika'
'Kohrt, Christina'
'Mei\&sner, Antje'
'Wei, Siping'
'Drexler, Hans-Joachim'
'Buschmann, Helmut'
'Heller, Detlef'

_publ_section_title
;
 Halide bridged trinuclear rhodium complexes and their inhibiting
 influence on catalysis
;
_journal_issue 2
_journal_name_full 'Catal. Sci. Technol.'
_journal_page_first 462
_journal_paper_doi 10.1039/C2CY20591B
_journal_volume 3
_journal_year 2013
_chemical_absolute_configuration ad
_chemical_formula_sum 'C85 H86 B Cl4 F4 O6 P6 Rh3'
_chemical_formula_weight 1926.70
_space_group_IT_number 1
_space_group_name_Hall 'P 1'
_space_group_name_H-M_alt 'P 1'
_symmetry_cell_setting triclinic
_symmetry_Int_Tables_number 1
_symmetry_space_group_name_H-M 'P 1'
_atom_sites_solution_hydrogens geom
_atom_sites_solution_primary direct
_atom_sites_solution_secondary difmap
_audit_creation_method SHELXL-97
_cell_angle_alpha 85.58(3)
_cell_angle_beta 68.44(3)
_cell_angle_gamma 68.06(3)
_cell_formula_units_Z 1
_cell_length_a 13.136(3)
_cell_length_b 13.405(3)
_cell_length_c 14.779(3)
_cell_measurement_reflns_used 28722
_cell_measurement_temperature 200(2)
_cell_measurement_theta_max 27.24
_cell_measurement_theta_min 1.48
_cell_volume 2239.6(11)
_computing_cell_refinement 'STOE X-AREA'
_computing_data_collection 'STOE X-AREA'
_computing_data_reduction 'STOE X-RED'
_computing_molecular_graphics 'XP (Siemens)'
_computing_publication_material SHELXL-97
_computing_structure_refinement 'SHELXL-97 (Sheldrick, 1997)'
_computing_structure_solution 'SHELXS-97 (Sheldrick, 1990)'
_diffrn_ambient_temperature 200(2)
_diffrn_detector 'image plate (34 cm diameter)'
_diffrn_detector_area_resol_mean 6.67
_diffrn_detector_type STOE
_diffrn_measured_fraction_theta_full 0.997
_diffrn_measured_fraction_theta_max 0.997
_diffrn_measurement_details ' 360 frames, detector distance = 120 mm'
_diffrn_measurement_device '2-circle goniometer'
_diffrn_measurement_device_type 'STOE IPDS 2'
_diffrn_measurement_method 'rotation method'
_diffrn_radiation_collimation '0.5 mm diameter, monocapillary'
_diffrn_radiation_monochromator 'plane graphite'
_diffrn_radiation_polarisn_norm 0
_diffrn_radiation_type 'Mo K\a'
_diffrn_radiation_wavelength 0.71073
_diffrn_reflns_av_R_equivalents 0.0000
_diffrn_reflns_av_sigmaI/netI 0.0770
_diffrn_reflns_limit_h_max 14
_diffrn_reflns_limit_h_min -14
_diffrn_reflns_limit_k_max 15
_diffrn_reflns_limit_k_min -15
_diffrn_reflns_limit_l_max 16
_diffrn_reflns_limit_l_min -16
_diffrn_reflns_number 12727
_diffrn_reflns_theta_full 23.50
_diffrn_reflns_theta_max 23.50
_diffrn_reflns_theta_min 1.49
_diffrn_source 'sealed X-ray tube, 12 x 0.4 mm long-fine focus'
_diffrn_source_current 30
_diffrn_source_power 1.50
_diffrn_source_voltage 50
_exptl_absorpt_coefficient_mu 0.830
_exptl_absorpt_correction_T_max 0.8345
_exptl_absorpt_correction_T_min 0.6226
_exptl_absorpt_correction_type numerical
_exptl_absorpt_process_details 'X-SHAPE and X-RED32 (Stoe & Cie, 2005)'
_exptl_crystal_colour red
_exptl_crystal_density_diffrn 1.429
_exptl_crystal_density_method 'not measured'
_exptl_crystal_description 'part of prism'
_exptl_crystal_F_000 978
_exptl_crystal_size_max 0.5
_exptl_crystal_size_mid 0.3
_exptl_crystal_size_min 0.3
_refine_diff_density_max 1.147
_refine_diff_density_min -0.713
_refine_diff_density_rms 0.119
_refine_ls_abs_structure_details 'Flack H D (1983), Acta Cryst. A39, 876-881'
_refine_ls_abs_structure_Flack 0.00(4)
_refine_ls_extinction_method none
_refine_ls_goodness_of_fit_ref 1.017
_refine_ls_hydrogen_treatment constr
_refine_ls_matrix_type full
_refine_ls_number_parameters 998
_refine_ls_number_reflns 12727
_refine_ls_number_restraints 37
_refine_ls_restrained_S_all 1.016
_refine_ls_R_factor_all 0.0611
_refine_ls_R_factor_gt 0.0530
_refine_ls_shift/su_max 0.001
_refine_ls_shift/su_mean 0.000
_refine_ls_structure_factor_coef Fsqd
_refine_ls_weighting_details 'calc w=1/[\s^2^(Fo^2^)+(0.0794P)^2^+0.0000P] where P=(Fo^2^+2Fc^2^)/3'
_refine_ls_weighting_scheme calc
_refine_ls_wR_factor_gt 0.1311
_refine_ls_wR_factor_ref 0.1332
_reflns_number_gt 10558
_reflns_number_total 12727
_reflns_threshold_expression >2sigma(I)
_cod_data_source_file c2cy20591b.txt
_cod_data_source_block ks652babs
_cod_original_cell_volume 2239.6(8)
_cod_database_code 1556334

loop_
_symmetry_equiv_pos_as_xyz
'x, y, z'

loop_
_atom_site_label
_atom_site_type_symbol
_atom_site_fract_x
_atom_site_fract_y
_atom_site_fract_z
_atom_site_U_iso_or_equiv
_atom_site_adp_type
_atom_site_occupancy
_atom_site_symmetry_multiplicity
_atom_site_calc_flag
_atom_site_refinement_flags
_atom_site_disorder_assembly
_atom_site_disorder_group
Rh1 Rh 0.14693(6) 0.62176(6) 0.97889(5) 0.02886(19) Uani 1 1 d . . .
Rh2 Rh -0.03310(6) 0.56908(6) 0.91215(5) 0.02764(19) Uani 1 1 d . . .
Rh3 Rh 0.06285(6) 0.42704(5) 1.06273(5) 0.02657(19) Uani 1 1 d . . .
Cl1 Cl 0.16752(19) 0.46171(18) 0.89712(18) 0.0290(5) Uani 1 1 d . . .
Cl2 Cl -0.04865(19) 0.61988(18) 1.07230(17) 0.0279(5) Uani 1 1 d . . .
P11 P 0.3116(2) 0.6360(2) 0.8826(2) 0.0341(6) Uani 1 1 d . . .
P12 P 0.1348(3) 0.7499(2) 1.0696(2) 0.0399(7) Uani 1 1 d . A .
P21 P -0.0113(2) 0.5083(2) 0.7706(2) 0.0322(6) Uani 1 1 d . . .
P22 P -0.2104(2) 0.6731(2) 0.9193(2) 0.0319(6) Uani 1 1 d . . .
P31 P 0.1751(2) 0.2573(2) 1.0573(2) 0.0317(6) Uani 1 1 d . . .
P32 P -0.0442(2) 0.3998(2) 1.2084(2) 0.0322(6) Uani 1 1 d . B .
O11 O 0.4977(7) 0.6933(8) 0.7197(6) 0.062(2) Uani 1 1 d . . .
O12 O 0.1265(11) 0.8764(11) 1.2332(7) 0.094(4) Uani 1 1 d . . .
O21 O -0.0038(9) 0.3830(8) 0.6047(7) 0.071(3) Uani 1 1 d . . .
O22 O -0.4049(6) 0.8502(6) 0.8688(7) 0.051(2) Uani 1 1 d . . .
O31 O 0.3563(8) 0.0514(7) 1.0809(7) 0.064(3) Uani 1 1 d . . .
O32 O -0.2148(7) 0.3366(8) 1.3791(6) 0.065(3) Uani 1 1 d . . .
C1 C 0.3566(10) 0.7120(10) 0.9498(9) 0.048(3) Uani 1 1 d . . .
H1A H 0.3864 0.6678 0.9980 0.058 Uiso 1 1 calc R . .
H1B H 0.4182 0.7369 0.9047 0.058 Uiso 1 1 calc R . .
C2 C 0.2513(9) 0.7991(9) 0.9958(7) 0.038(3) Uani 1 1 d . . .
H2A H 0.2266 0.8450 0.9460 0.045 Uiso 1 1 calc R . .
H2B H 0.2639 0.8435 1.0381 0.045 Uiso 1 1 calc R . .
C3 C 0.2967(9) 0.7207(8) 0.7794(7) 0.038(2) Uani 1 1 d . . .
C4 C 0.3883(10) 0.7414(10) 0.7113(8) 0.046(3) Uani 1 1 d . . .
C5 C 0.3717(11) 0.8072(9) 0.6381(9) 0.051(3) Uani 1 1 d . . .
H5A H 0.4369 0.8183 0.5892 0.061 Uiso 1 1 calc R . .
C6 C 0.2602(12) 0.8571(10) 0.6354(9) 0.056(3) Uani 1 1 d . . .
H6A H 0.2479 0.9047 0.5861 0.068 Uiso 1 1 calc R . .
C7 C 0.1673(12) 0.8377(10) 0.7041(10) 0.059(3) Uani 1 1 d . . .
H7A H 0.0908 0.8696 0.7012 0.071 Uiso 1 1 calc R . .
C8 C 0.1858(11) 0.7710(9) 0.7780(9) 0.044(3) Uani 1 1 d . . .
H8A H 0.1209 0.7603 0.8277 0.052 Uiso 1 1 calc R . .
C9 C 0.6004(12) 0.6890(16) 0.6378(11) 0.095(6) Uani 1 1 d . . .
H9A H 0.6707 0.6526 0.6543 0.143 Uiso 1 1 calc R . .
H9B H 0.5950 0.7625 0.6207 0.143 Uiso 1 1 calc R . .
H9C H 0.6060 0.6491 0.5822 0.143 Uiso 1 1 calc R . .
C10 C 0.4375(9) 0.5133(9) 0.8270(8) 0.034(2) Uani 1 1 d . . .
C11 C 0.5377(11) 0.4758(11) 0.8529(11) 0.061(4) Uani 1 1 d . . .
H11A H 0.5419 0.5181 0.8992 0.073 Uiso 1 1 calc R . .
C12 C 0.6286(12) 0.3808(14) 0.8139(11) 0.076(4) Uani 1 1 d . . .
H12A H 0.6962 0.3577 0.8315 0.091 Uiso 1 1 calc R . .
C13 C 0.6206(11) 0.3170(11) 0.7465(11) 0.072(4) Uani 1 1 d . . .
H13A H 0.6811 0.2486 0.7211 0.087 Uiso 1 1 calc R . .
C14 C 0.5266(11) 0.3539(11) 0.7184(9) 0.061(4) Uani 1 1 d . . .
H14A H 0.5235 0.3122 0.6710 0.074 Uiso 1 1 calc R . .
C15 C 0.4355(9) 0.4504(9) 0.7571(8) 0.043(3) Uani 1 1 d . . .
H15A H 0.3705 0.4747 0.7361 0.051 Uiso 1 1 calc R . .
C16 C 0.1753(10) 0.7015(10) 1.1776(8) 0.048(3) Uani 1 1 d . . .
C17 C 0.1650(13) 0.7684(15) 1.2469(10) 0.067(4) Uani 1 1 d . A .
C18 C 0.1977(16) 0.7270(19) 1.3230(13) 0.089(6) Uani 1 1 d . . .
H18A H 0.1927 0.7746 1.3702 0.107 Uiso 1 1 calc R A .
C19 C 0.2369(16) 0.621(2) 1.3333(11) 0.106(7) Uani 1 1 d . A .
H19A H 0.2567 0.5940 1.3885 0.127 Uiso 1 1 calc R . .
C20 C 0.2487(14) 0.5488(18) 1.2633(15) 0.095(6) Uani 1 1 d . . .
H20A H 0.2780 0.4733 1.2696 0.114 Uiso 1 1 calc R A .
C21 C 0.2163(10) 0.5906(12) 1.1830(9) 0.055(3) Uani 1 1 d . A .
H21A H 0.2224 0.5442 1.1343 0.066 Uiso 1 1 calc R . .
C22 C 0.132(5) 0.929(3) 1.317(3) 0.096(17) Uiso 0.43(4) 1 d P A 1
H22A H 0.2123 0.8967 1.3182 0.144 Uiso 0.43(4) 1 calc PR A 1
H22B H 0.0762 0.9182 1.3788 0.144 Uiso 0.43(4) 1 calc PR A 1
H22C H 0.1125 1.0065 1.3091 0.144 Uiso 0.43(4) 1 calc PR A 1
C22' C 0.046(3) 0.962(2) 1.3102(19) 0.069(10) Uiso 0.57(4) 1 d P A 2
H22D H -0.0319 0.9907 1.3051 0.103 Uiso 0.57(4) 1 calc PR A 2
H22E H 0.0766 1.0196 1.3031 0.103 Uiso 0.57(4) 1 calc PR A 2
H22F H 0.0396 0.9323 1.3739 0.103 Uiso 0.57(4) 1 calc PR A 2
C23 C -0.0067(11) 0.8586(9) 1.1218(9) 0.046(3) Uani 1 1 d . . .
C24 C -0.0362(11) 0.9560(9) 1.0764(10) 0.054(3) Uani 1 1 d . A .
H24A H 0.0200 0.9645 1.0169 0.065 Uiso 1 1 calc R . .
C25 C -0.1425(15) 1.0386(12) 1.1149(13) 0.079(5) Uani 1 1 d . . .
H25A H -0.1580 1.1049 1.0846 0.095 Uiso 1 1 calc R A .
C26 C -0.2299(14) 1.0247(11) 1.2010(13) 0.089(5) Uani 1 1 d . A .
H26A H -0.3036 1.0820 1.2304 0.106 Uiso 1 1 calc R . .
C27 C -0.2053(16) 0.9262(12) 1.2409(12) 0.090(5) Uani 1 1 d . . .
H27A H -0.2622 0.9130 1.2974 0.108 Uiso 1 1 calc R A .
C28 C -0.0950(12) 0.8468(11) 1.1962(12) 0.072(5) Uani 1 1 d . A .
H28A H -0.0814 0.7775 1.2212 0.087 Uiso 1 1 calc R . .
C31 C -0.1356(9) 0.5970(9) 0.7347(9) 0.041(3) Uani 1 1 d . . .
H31A H -0.1234 0.6638 0.7092 0.049 Uiso 1 1 calc R . .
H31B H -0.1434 0.5594 0.6839 0.049 Uiso 1 1 calc R . .
C32 C -0.2426(9) 0.6222(9) 0.8262(9) 0.042(3) Uani 1 1 d . . .
H32A H -0.2601 0.5564 0.8467 0.051 Uiso 1 1 calc R . .
H32B H -0.3118 0.6771 0.8156 0.051 Uiso 1 1 calc R . .
C33 C -0.0233(8) 0.3754(8) 0.7688(8) 0.038(3) Uani 1 1 d . . .
C34 C -0.0212(9) 0.3263(9) 0.6882(8) 0.038(3) Uani 1 1 d . . .
C35 C -0.0352(11) 0.2330(10) 0.6914(10) 0.058(3) Uani 1 1 d . . .
H35A H -0.0323 0.2015 0.6347 0.069 Uiso 1 1 calc R . .
C36 C -0.0541(10) 0.1813(10) 0.7780(11) 0.059(4) Uani 1 1 d . . .
H36A H -0.0619 0.1135 0.7800 0.071 Uiso 1 1 calc R . .
C37 C -0.0615(10) 0.2297(11) 0.8627(11) 0.059(4) Uani 1 1 d . . .
H37A H -0.0785 0.1976 0.9233 0.070 Uiso 1 1 calc R . .
C38 C -0.0432(8) 0.3251(8) 0.8543(8) 0.039(3) Uani 1 1 d . . .
H38A H -0.0443 0.3574 0.9099 0.047 Uiso 1 1 calc R . .
C39 C -0.029(2) 0.3511(17) 0.5302(14) 0.136(9) Uani 1 1 d . . .
H39A H -0.0141 0.3964 0.4754 0.203 Uiso 1 1 calc R . .
H39B H -0.1120 0.3589 0.5546 0.203 Uiso 1 1 calc R . .
H39C H 0.0214 0.2755 0.5084 0.203 Uiso 1 1 calc R . .
C40 C 0.1277(9) 0.4913(8) 0.6733(8) 0.037(3) Uani 1 1 d . . .
C41 C 0.2183(9) 0.3950(9) 0.6353(8) 0.043(3) Uani 1 1 d . . .
H41A H 0.2058 0.3303 0.6563 0.052 Uiso 1 1 calc R . .
C42 C 0.3246(10) 0.3876(11) 0.5692(9) 0.057(3) Uani 1 1 d . . .
H42A H 0.3850 0.3192 0.5436 0.068 Uiso 1 1 calc R . .
C43 C 0.3449(11) 0.4849(12) 0.5384(10) 0.060(4) Uani 1 1 d . . .
H43A H 0.4181 0.4822 0.4908 0.072 Uiso 1 1 calc R . .
C44 C 0.2572(11) 0.5810(10) 0.5786(9) 0.054(3) Uani 1 1 d . . .
H44A H 0.2710 0.6458 0.5617 0.064 Uiso 1 1 calc R . .
C45 C 0.1505(10) 0.5857(9) 0.6422(8) 0.044(3) Uani 1 1 d . . .
H45A H 0.0895 0.6541 0.6666 0.052 Uiso 1 1 calc R . .
C46 C -0.2286(8) 0.8118(7) 0.8944(7) 0.034(2) Uani 1 1 d . . .
C47 C -0.3236(9) 0.8889(9) 0.8715(9) 0.043(3) Uani 1 1 d . . .
C48 C -0.3294(11) 0.9899(10) 0.8557(9) 0.059(4) Uani 1 1 d . . .
H48A H -0.3917 1.0381 0.8374 0.070 Uiso 1 1 calc R . .
C49 C -0.2501(12) 1.0270(10) 0.8647(11) 0.063(4) Uani 1 1 d . . .
H49A H -0.2594 1.1004 0.8565 0.076 Uiso 1 1 calc R . .
C50 C -0.1545(11) 0.9547(9) 0.8864(10) 0.057(3) Uani 1 1 d . . .
H50A H -0.0974 0.9785 0.8921 0.069 Uiso 1 1 calc R . .
C51 C -0.1435(10) 0.8479(9) 0.8996(9) 0.049(3) Uani 1 1 d . . .
H51A H -0.0772 0.7986 0.9123 0.058 Uiso 1 1 calc R . .
C52 C -0.4975(11) 0.9238(10) 0.8380(12) 0.071(4) Uani 1 1 d . . .
H52A H -0.5505 0.8884 0.8378 0.106 Uiso 1 1 calc R . .
H52B H -0.4623 0.9445 0.7722 0.106 Uiso 1 1 calc R . .
H52C H -0.5421 0.9883 0.8833 0.106 Uiso 1 1 calc R . .
C53 C -0.3306(8) 0.6889(9) 1.0357(8) 0.039(3) Uani 1 1 d . . .
C54 C -0.4066(10) 0.6334(11) 1.0558(9) 0.056(3) Uani 1 1 d . . .
H54A H -0.4019 0.5904 1.0052 0.067 Uiso 1 1 calc R . .
C55 C -0.4873(12) 0.6402(13) 1.1470(12) 0.072(4) Uani 1 1 d . . .
H55A H -0.5415 0.6051 1.1594 0.086 Uiso 1 1 calc R . .
C56 C -0.4899(10) 0.6975(13) 1.2203(11) 0.068(4) Uani 1 1 d . . .
H56A H -0.5456 0.7000 1.2839 0.082 Uiso 1 1 calc R . .
C57 C -0.4159(10) 0.7519(11) 1.2067(9) 0.056(3) Uani 1 1 d . . .
H57A H -0.4194 0.7917 1.2590 0.068 Uiso 1 1 calc R . .
C58 C -0.3350(10) 0.7456(9) 1.1121(9) 0.047(3) Uani 1 1 d . . .
H58A H -0.2815 0.7814 1.0999 0.057 Uiso 1 1 calc R . .
C61 C 0.1039(9) 0.1928(8) 1.1616(8) 0.041(3) Uani 1 1 d . . .
H61A H 0.0461 0.1711 1.1485 0.049 Uiso 1 1 calc R . .
H61B H 0.1634 0.1277 1.1742 0.049 Uiso 1 1 calc R . .
C62 C 0.0413(9) 0.2755(9) 1.2499(9) 0.046(3) Uani 1 1 d . . .
H62A H 0.0996 0.2875 1.2707 0.055 Uiso 1 1 calc R . .
H62B H -0.0113 0.2502 1.3053 0.055 Uiso 1 1 calc R . .
C63 C 0.3173(8) 0.2344(8) 1.0652(7) 0.036(2) Uani 1 1 d . . .
C64 C 0.3941(10) 0.1321(9) 1.0747(9) 0.046(3) Uani 1 1 d . . .
C65 C 0.5020(11) 0.1217(11) 1.0824(11) 0.069(4) Uani 1 1 d . . .
H65A H 0.5508 0.0545 1.0965 0.083 Uiso 1 1 calc R . .
C66 C 0.5364(12) 0.2087(14) 1.0696(13) 0.084(5) Uani 1 1 d . . .
H66A H 0.6120 0.1993 1.0689 0.101 Uiso 1 1 calc R . .
C67 C 0.4632(11) 0.3080(13) 1.0579(11) 0.066(4) Uani 1 1 d . . .
H67A H 0.4873 0.3677 1.0507 0.079 Uiso 1 1 calc R . .
C68 C 0.3529(10) 0.3223(10) 1.0564(9) 0.050(3) Uani 1 1 d . . .
H68A H 0.3017 0.3920 1.0494 0.061 Uiso 1 1 calc R . .
C69 C 0.4143(15) -0.0500(10) 1.1115(13) 0.087(5) Uani 1 1 d . . .
H69A H 0.3730 -0.0983 1.1134 0.130 Uiso 1 1 calc R . .
H69B H 0.4139 -0.0401 1.1766 0.130 Uiso 1 1 calc R . .
H69C H 0.4959 -0.0816 1.0655 0.130 Uiso 1 1 calc R . .
C70 C 0.2224(9) 0.1779(8) 0.9450(8) 0.034(3) Uani 1 1 d . . .
C71 C 0.1737(10) 0.1031(9) 0.9359(11) 0.053(3) Uani 1 1 d . . .
H71A H 0.1194 0.0872 0.9925 0.064 Uiso 1 1 calc R . .
C72 C 0.2021(12) 0.0533(10) 0.8485(10) 0.058(3) Uani 1 1 d . . .
H72A H 0.1693 0.0025 0.8441 0.069 Uiso 1 1 calc R . .
C73 C 0.2788(13) 0.0777(11) 0.7673(11) 0.063(4) Uani 1 1 d . . .
H73A H 0.2980 0.0440 0.7058 0.076 Uiso 1 1 calc R . .
C74 C 0.3284(11) 0.1491(9) 0.7719(9) 0.052(3) Uani 1 1 d . . .
H74A H 0.3818 0.1647 0.7144 0.062 Uiso 1 1 calc R . .
C75 C 0.3009(9) 0.1975(9) 0.8590(8) 0.040(3) Uani 1 1 d . . .
H75A H 0.3364 0.2467 0.8616 0.048 Uiso 1 1 calc R . .
C76 C -0.1759(8) 0.3777(8) 1.2163(8) 0.040(3) Uani 1 1 d . . .
C77 C -0.2482(10) 0.3437(9) 1.3012(9) 0.045(3) Uani 1 1 d . B .
C78 C -0.3424(10) 0.3244(10) 1.2994(10) 0.055(3) Uani 1 1 d . . .
H78A H -0.3880 0.2992 1.3555 0.066 Uiso 1 1 calc R B .
C79 C -0.3725(11) 0.3403(11) 1.2189(11) 0.067(4) Uani 1 1 d . B .
H79A H -0.4418 0.3322 1.2203 0.080 Uiso 1 1 calc R . .
C80 C -0.3008(12) 0.3684(11) 1.1359(11) 0.063(4) Uani 1 1 d . . .
H80A H -0.3183 0.3759 1.0782 0.076 Uiso 1 1 calc R B .
C81 C -0.2023(9) 0.3860(8) 1.1352(8) 0.036(2) Uani 1 1 d . B .
H81A H -0.1530 0.4041 1.0766 0.044 Uiso 1 1 calc R . .
C82 C -0.292(2) 0.321(2) 1.4720(18) 0.064(9) Uiso 0.57(4) 1 d P B 3
H82A H -0.3330 0.3892 1.5126 0.096 Uiso 0.57(4) 1 calc PR B 3
H82B H -0.2464 0.2660 1.5042 0.096 Uiso 0.57(4) 1 calc PR B 3
H82C H -0.3505 0.2980 1.4629 0.096 Uiso 0.57(4) 1 calc PR B 3
C82' C -0.2657(7) 0.2554(7) 1.4491(6) 0.068(12) Uiso 0.43(4) 1 d P B 4
H82D H -0.2301 0.1839 1.4148 0.103 Uiso 0.43(4) 1 calc PR B 4
H82E H -0.3515 0.2821 1.4675 0.103 Uiso 0.43(4) 1 calc PR B 4
H82F H -0.2467 0.2504 1.5079 0.103 Uiso 0.43(4) 1 calc PR B 4
C83 C -0.0991(7) 0.5055(7) 1.3005(6) 0.045(3) Uani 1 1 d R . .
C84 C -0.2168(7) 0.5872(7) 1.3255(6) 0.053(3) Uani 1 1 d R B .
H84A H -0.2718 0.5787 1.3023 0.064 Uiso 1 1 calc R . .
C85 C -0.2469(13) 0.6757(11) 1.3823(10) 0.070(4) Uani 1 1 d . . .
H85A H -0.3229 0.7302 1.3954 0.083 Uiso 1 1 calc R B .
C86 C -0.1737(14) 0.6916(12) 1.4225(11) 0.072(4) Uani 1 1 d . B .
H86A H -0.2006 0.7525 1.4660 0.086 Uiso 1 1 calc R . .
C87 C -0.0643(14) 0.6189(14) 1.3982(11) 0.080(5) Uani 1 1 d . . .
H87A H -0.0110 0.6298 1.4221 0.096 Uiso 1 1 calc R B .
C88 C -0.0266(10) 0.5266(11) 1.3378(10) 0.064(4) Uani 1 1 d . B .
H88A H 0.0521 0.4765 1.3219 0.076 Uiso 1 1 calc R . .
B1 B 0.578(2) 0.0200(18) 0.5083(19) 0.099(13) Uiso 0.57(2) 1 d PD C 5
F1 F 0.512(2) 0.128(2) 0.525(2) 0.156(10) Uiso 0.57(2) 1 d PD C 5
F2 F 0.555(2) -0.0481(19) 0.4613(18) 0.139(9) Uiso 0.57(2) 1 d PD C 5
F3 F 0.592(2) -0.032(2) 0.588(2) 0.153(10) Uiso 0.57(2) 1 d PD C 5
F4 F 0.689(2) 0.0202(19) 0.4609(17) 0.139(9) Uiso 0.57(2) 1 d PD C 5
B1' B 0.573(2) 0.051(2) 0.5265(19) 0.103(18) Uiso 0.43(2) 1 d PD C 6
F1' F 0.460(2) 0.059(2) 0.548(2) 0.113(10) Uiso 0.43(2) 1 d PD C 6
F2' F 0.610(3) -0.057(2) 0.509(3) 0.145(12) Uiso 0.43(2) 1 d PD C 6
F3' F 0.595(2) 0.078(2) 0.603(2) 0.127(11) Uiso 0.43(2) 1 d PD C 6
F4' F 0.592(2) 0.099(2) 0.440(2) 0.123(11) Uiso 0.43(2) 1 d PD C 6
C91 C 0.846(2) 0.9524(17) 0.5879(19) 0.057(8) Uani 0.50 1 d P . .
H91A H 0.8075 0.9660 0.5395 0.069 Uiso 0.50 1 calc PR . .
H91B H 0.7839 0.9655 0.6538 0.069 Uiso 0.50 1 calc PR . .
Cl3 Cl 0.9409(6) 0.8221(4) 0.5720(4) 0.0525(15) Uani 0.50 1 d P . .
Cl4 Cl 0.9167(8) 1.0396(6) 0.5752(5) 0.088(3) Uani 0.50 1 d P . .
C92 C 0.301(5) 0.163(3) 0.442(3) 0.070(12) Uiso 0.29(3) 1 d PD D 7
H92A H 0.2390 0.2075 0.5018 0.084 Uiso 0.29(3) 1 calc PR D 7
H92B H 0.3741 0.1248 0.4562 0.084 Uiso 0.29(3) 1 calc PR D 7
C92' C 0.365(5) 0.120(4) 0.398(6) 0.070(12) Uiso 0.21(3) 1 d PD D 8
H92C H 0.3622 0.1325 0.4644 0.084 Uiso 0.21(3) 1 calc PR D 8
H92D H 0.4449 0.0697 0.3588 0.084 Uiso 0.21(3) 1 calc PR D 8
Cl6 Cl 0.3278(10) 0.2455(9) 0.3413(7) 0.109(3) Uani 0.50 1 d PD . .
Cl5 Cl 0.2544(12) 0.0698(9) 0.4031(10) 0.134(4) Uani 0.50 1 d PD . .

loop_
_atom_site_aniso_label
_atom_site_aniso_U_11
_atom_site_aniso_U_22
_atom_site_aniso_U_33
_atom_site_aniso_U_23
_atom_site_aniso_U_13
_atom_site_aniso_U_12
Rh1 0.0245(4) 0.0326(4) 0.0291(5) 0.0005(3) -0.0068(3) -0.0130(3)
Rh2 0.0212(4) 0.0261(4) 0.0328(5) 0.0013(3) -0.0099(3) -0.0056(3)
Rh3 0.0219(4) 0.0258(4) 0.0281(5) 0.0029(3) -0.0078(3) -0.0062(3)
Cl1 0.0197(11) 0.0283(12) 0.0323(14) 0.0005(10) -0.0076(10) -0.0035(9)
Cl2 0.0242(11) 0.0263(12) 0.0286(14) -0.0005(10) -0.0049(10) -0.0085(10)
P11 0.0278(13) 0.0433(16) 0.0316(16) -0.0004(12) -0.0098(12) -0.0144(12)
P12 0.0492(17) 0.0423(16) 0.0302(17) -0.0007(13) -0.0038(13) -0.0292(14)
P21 0.0306(13) 0.0285(14) 0.0370(17) 0.0026(12) -0.0161(12) -0.0069(11)
P22 0.0225(12) 0.0289(14) 0.0429(17) 0.0040(12) -0.0132(11) -0.0070(10)
P31 0.0238(12) 0.0268(13) 0.0397(16) 0.0035(11) -0.0099(11) -0.0063(10)
P32 0.0259(13) 0.0367(15) 0.0302(16) 0.0041(11) -0.0064(11) -0.0119(11)
O11 0.042(5) 0.104(7) 0.037(5) 0.013(5) -0.001(4) -0.038(5)
O12 0.145(10) 0.120(10) 0.047(6) -0.020(6) -0.013(6) -0.098(9)
O21 0.105(8) 0.073(6) 0.061(7) -0.005(5) -0.047(6) -0.042(6)
O22 0.027(4) 0.035(4) 0.088(7) 0.013(4) -0.029(4) -0.003(3)
O31 0.061(5) 0.033(5) 0.093(8) 0.010(5) -0.046(5) 0.006(4)
O32 0.052(5) 0.104(7) 0.042(6) 0.032(5) -0.011(4) -0.044(5)
C1 0.041(6) 0.067(8) 0.041(7) -0.001(6) -0.007(5) -0.032(6)
C2 0.043(6) 0.068(7) 0.028(6) 0.028(5) -0.018(5) -0.049(6)
C3 0.036(6) 0.043(6) 0.031(6) 0.002(5) -0.002(5) -0.020(5)
C4 0.052(7) 0.068(8) 0.025(7) -0.004(6) -0.010(5) -0.033(6)
C5 0.057(8) 0.053(7) 0.042(8) 0.007(6) -0.004(6) -0.033(6)
C6 0.082(10) 0.050(7) 0.040(8) 0.004(6) -0.023(7) -0.026(7)
C7 0.067(9) 0.047(7) 0.066(9) 0.008(6) -0.032(7) -0.018(6)
C8 0.056(7) 0.041(6) 0.041(7) -0.001(5) -0.022(6) -0.021(6)
C9 0.058(9) 0.186(19) 0.059(10) 0.016(11) -0.002(7) -0.085(11)
C10 0.027(5) 0.052(7) 0.027(6) 0.006(5) -0.012(4) -0.018(5)
C11 0.046(7) 0.063(8) 0.079(10) -0.012(7) -0.035(7) -0.010(6)
C12 0.040(7) 0.108(12) 0.077(11) -0.005(9) -0.032(7) -0.011(8)
C13 0.044(7) 0.063(9) 0.076(11) -0.009(7) -0.015(7) 0.011(6)
C14 0.054(8) 0.074(9) 0.029(7) -0.012(6) 0.004(6) -0.011(7)
C15 0.028(6) 0.052(7) 0.034(7) -0.014(5) -0.003(5) -0.004(5)
C16 0.050(7) 0.071(8) 0.031(7) 0.005(6) -0.001(5) -0.042(6)
C17 0.081(10) 0.111(13) 0.035(8) -0.002(8) -0.016(7) -0.065(10)
C18 0.092(13) 0.144(18) 0.061(12) -0.009(12) -0.018(9) -0.081(13)
C19 0.090(13) 0.22(3) 0.025(9) 0.023(13) -0.020(8) -0.084(16)
C20 0.057(9) 0.152(17) 0.084(14) 0.048(12) -0.016(9) -0.064(11)
C21 0.030(6) 0.092(10) 0.035(7) 0.005(6) -0.010(5) -0.018(6)
C23 0.058(7) 0.038(7) 0.033(7) -0.022(5) 0.003(6) -0.023(6)
C24 0.048(7) 0.045(7) 0.062(9) 0.008(6) -0.007(6) -0.022(6)
C25 0.104(13) 0.046(8) 0.094(12) -0.005(8) -0.033(10) -0.037(9)
C26 0.072(10) 0.049(9) 0.102(13) 0.004(8) 0.006(9) -0.015(7)
C27 0.108(13) 0.057(9) 0.060(10) -0.004(7) 0.005(9) -0.015(9)
C28 0.060(9) 0.047(8) 0.078(11) -0.003(7) 0.017(8) -0.025(7)
C31 0.041(6) 0.039(6) 0.057(8) 0.009(5) -0.035(6) -0.016(5)
C32 0.040(6) 0.047(6) 0.056(8) 0.017(6) -0.035(6) -0.020(5)
C33 0.029(5) 0.036(6) 0.054(8) -0.007(5) -0.021(5) -0.010(4)
C34 0.040(6) 0.038(6) 0.039(7) 0.006(5) -0.011(5) -0.020(5)
C35 0.058(8) 0.056(8) 0.067(10) -0.007(7) -0.029(7) -0.022(6)
C36 0.048(7) 0.042(7) 0.091(11) 0.012(7) -0.018(7) -0.029(6)
C37 0.043(7) 0.061(9) 0.076(11) 0.021(7) -0.026(7) -0.022(6)
C38 0.027(5) 0.040(6) 0.047(7) 0.004(5) -0.011(5) -0.012(5)
C39 0.27(3) 0.128(17) 0.073(13) 0.024(11) -0.085(16) -0.120(19)
C40 0.029(6) 0.031(6) 0.047(8) 0.000(5) -0.022(5) 0.000(5)
C41 0.038(6) 0.045(7) 0.044(7) -0.002(5) -0.016(5) -0.009(5)
C42 0.040(7) 0.070(9) 0.047(8) -0.020(6) -0.011(6) -0.007(6)
C43 0.046(7) 0.087(10) 0.047(8) -0.002(7) -0.014(6) -0.027(7)
C44 0.062(8) 0.057(8) 0.046(8) 0.006(6) -0.016(6) -0.030(7)
C45 0.047(6) 0.047(7) 0.038(7) 0.004(5) -0.016(5) -0.020(5)
C46 0.024(5) 0.027(5) 0.036(6) 0.000(4) -0.008(4) 0.002(4)
C47 0.034(6) 0.034(7) 0.048(7) 0.005(5) -0.014(5) -0.002(5)
C48 0.048(7) 0.048(8) 0.057(9) 0.015(6) -0.016(6) 0.001(6)
C49 0.058(8) 0.032(7) 0.079(10) 0.017(6) -0.011(7) -0.010(6)
C50 0.057(8) 0.039(7) 0.080(10) 0.012(6) -0.024(7) -0.025(6)
C51 0.050(7) 0.036(6) 0.052(8) 0.004(5) -0.004(6) -0.021(5)
C52 0.056(8) 0.042(7) 0.105(12) 0.015(7) -0.051(8) 0.010(6)
C53 0.018(5) 0.049(7) 0.045(7) 0.004(5) -0.014(5) -0.003(5)
C54 0.039(7) 0.084(9) 0.046(8) 0.009(7) -0.004(6) -0.037(7)
C55 0.056(8) 0.092(11) 0.078(11) 0.027(9) -0.027(8) -0.040(8)
C56 0.028(6) 0.100(11) 0.058(10) 0.036(8) -0.012(6) -0.013(7)
C57 0.034(6) 0.068(8) 0.048(8) 0.004(6) -0.017(6) 0.002(6)
C58 0.035(6) 0.045(7) 0.053(8) 0.005(6) -0.015(6) -0.007(5)
C61 0.037(6) 0.028(5) 0.043(7) 0.014(5) -0.002(5) -0.010(5)
C62 0.027(6) 0.048(7) 0.055(8) 0.017(6) -0.017(5) -0.007(5)
C63 0.025(5) 0.045(6) 0.026(6) 0.001(5) -0.006(4) -0.005(5)
C64 0.042(7) 0.040(7) 0.056(8) 0.007(6) -0.025(6) -0.011(5)
C65 0.037(7) 0.054(8) 0.091(11) -0.019(7) -0.031(7) 0.023(6)
C66 0.036(7) 0.097(13) 0.124(15) -0.012(10) -0.048(9) -0.006(8)
C67 0.048(8) 0.090(11) 0.081(11) 0.005(8) -0.032(7) -0.039(8)
C68 0.041(7) 0.050(7) 0.058(8) -0.004(6) -0.022(6) -0.010(5)
C69 0.107(12) 0.039(8) 0.109(13) -0.007(8) -0.071(11) 0.011(8)
C70 0.031(5) 0.030(6) 0.044(7) 0.005(5) -0.025(5) -0.003(4)
C71 0.042(7) 0.038(7) 0.079(10) 0.002(6) -0.028(6) -0.007(5)
C72 0.077(9) 0.045(7) 0.063(10) 0.003(6) -0.036(8) -0.025(7)
C73 0.080(9) 0.052(8) 0.062(10) -0.012(7) -0.046(8) -0.007(7)
C74 0.062(8) 0.038(7) 0.046(8) 0.009(6) -0.022(6) -0.007(6)
C75 0.034(6) 0.036(6) 0.043(8) -0.001(5) -0.013(5) -0.005(5)
C76 0.025(5) 0.030(5) 0.052(8) 0.007(5) -0.010(5) -0.002(4)
C77 0.042(7) 0.051(7) 0.035(7) 0.008(5) 0.002(5) -0.027(6)
C78 0.044(7) 0.067(8) 0.059(9) 0.003(6) -0.013(6) -0.031(6)
C79 0.044(7) 0.075(9) 0.083(11) 0.001(8) -0.015(7) -0.033(7)
C80 0.062(8) 0.077(10) 0.069(10) -0.002(8) -0.027(8) -0.042(8)
C81 0.036(6) 0.038(6) 0.032(6) 0.006(5) -0.010(5) -0.014(5)
C83 0.048(7) 0.067(8) 0.021(6) 0.005(6) -0.007(5) -0.029(6)
C84 0.052(7) 0.047(7) 0.048(8) -0.002(6) -0.023(6) 0.001(6)
C85 0.063(9) 0.059(9) 0.051(9) 0.000(7) 0.003(7) -0.007(7)
C86 0.072(10) 0.072(9) 0.060(10) -0.030(7) 0.003(8) -0.034(8)
C87 0.077(11) 0.107(12) 0.074(11) -0.026(9) -0.015(8) -0.059(10)
C88 0.034(6) 0.077(9) 0.068(9) -0.021(7) -0.002(6) -0.020(6)
C91 0.046(13) 0.036(12) 0.062(17) -0.030(12) 0.025(12) -0.023(11)
Cl3 0.080(4) 0.032(3) 0.053(4) 0.017(2) -0.032(3) -0.024(3)
Cl4 0.160(8) 0.067(4) 0.068(5) -0.015(4) -0.025(5) -0.088(5)
Cl6 0.167(10) 0.136(8) 0.065(6) 0.043(5) -0.046(6) -0.105(8)
Cl5 0.169(11) 0.108(8) 0.176(12) 0.008(7) -0.079(9) -0.088(8)

loop_
_atom_type_symbol
_atom_type_description
_atom_type_scat_dispersion_real
_atom_type_scat_dispersion_imag
_atom_type_scat_source
C C 0.0033 0.0016 'International Tables Vol C Tables 4.2.6.8 and 6.1.1.4'
H H 0.0000 0.0000 'International Tables Vol C Tables 4.2.6.8 and 6.1.1.4'
B B 0.0013 0.0007 'International Tables Vol C Tables 4.2.6.8 and 6.1.1.4'
O O 0.0106 0.0060 'International Tables Vol C Tables 4.2.6.8 and 6.1.1.4'
F F 0.0171 0.0103 'International Tables Vol C Tables 4.2.6.8 and 6.1.1.4'
P P 0.1023 0.0942 'International Tables Vol C Tables 4.2.6.8 and 6.1.1.4'
Cl Cl 0.1484 0.1585 'International Tables Vol C Tables 4.2.6.8 and 6.1.1.4'
Rh Rh -1.1178 0.9187 'International Tables Vol C Tables 4.2.6.8 and 6.1.1.4'

loop_
_geom_angle_atom_site_label_1
_geom_angle_atom_site_label_2
_geom_angle_atom_site_label_3
_geom_angle
P11 Rh1 P12 84.78(11)
P11 Rh1 Cl1 97.68(10)
P12 Rh1 Cl1 171.26(11)
P11 Rh1 Cl2 172.61(10)
P12 Rh1 Cl2 96.43(10)
Cl1 Rh1 Cl2 82.21(9)
P11 Rh1 Rh2 125.95(8)
P12 Rh1 Rh2 135.35(9)
Cl1 Rh1 Rh2 48.84(6)
Cl2 Rh1 Rh2 49.01(6)
P11 Rh1 Rh3 135.58(8)
P12 Rh1 Rh3 124.18(8)
Cl1 Rh1 Rh3 49.00(6)
Cl2 Rh1 Rh3 48.93(6)
Rh2 Rh1 Rh3 58.70(3)
P21 Rh2 P22 85.15(11)
P21 Rh2 Cl1 94.00(10)
P22 Rh2 Cl1 176.37(10)
P21 Rh2 Cl2 174.83(10)
P22 Rh2 Cl2 98.62(10)
Cl1 Rh2 Cl2 82.46(9)
P21 Rh2 Rh3 124.81(8)
P22 Rh2 Rh3 133.03(8)
Cl1 Rh2 Rh3 50.10(7)
Cl2 Rh2 Rh3 50.04(6)
P21 Rh2 Rh1 130.29(8)
P22 Rh2 Rh1 129.58(8)
Cl1 Rh2 Rh1 48.91(6)
Cl2 Rh2 Rh1 49.27(6)
Rh3 Rh2 Rh1 60.86(3)
P32 Rh3 P31 85.06(11)
P32 Rh3 Cl2 95.87(10)
P31 Rh3 Cl2 174.69(10)
P32 Rh3 Cl1 175.23(10)
P31 Rh3 Cl1 97.42(10)
Cl2 Rh3 Cl1 82.03(9)
P32 Rh3 Rh2 125.88(8)
P31 Rh3 Rh2 133.16(8)
Cl2 Rh3 Rh2 49.89(6)
Cl1 Rh3 Rh2 49.66(6)
P32 Rh3 Rh1 132.41(8)
P31 Rh3 Rh1 127.04(7)
Cl2 Rh3 Rh1 49.05(6)
Cl1 Rh3 Rh1 48.65(6)
Rh2 Rh3 Rh1 60.44(3)
Rh2 Cl1 Rh1 82.26(8)
Rh2 Cl1 Rh3 80.24(8)
Rh1 Cl1 Rh3 82.35(8)
Rh2 Cl2 Rh3 80.07(8)
Rh2 Cl2 Rh1 81.72(8)
Rh3 Cl2 Rh1 82.02(8)
C10 P11 C1 107.6(5)
C10 P11 C3 104.8(5)
C1 P11 C3 102.3(5)
C10 P11 Rh1 118.2(4)
C1 P11 Rh1 109.0(4)
C3 P11 Rh1 113.5(3)
C23 P12 C2 112.2(5)
C23 P12 C16 103.2(6)
C2 P12 C16 103.1(5)
C23 P12 Rh1 117.8(4)
C2 P12 Rh1 106.0(4)
C16 P12 Rh1 113.7(4)
C40 P21 C33 103.5(5)
C40 P21 C31 110.1(5)
C33 P21 C31 102.0(5)
C40 P21 Rh2 115.7(4)
C33 P21 Rh2 115.3(4)
C31 P21 Rh2 109.3(4)
C46 P22 C53 101.8(5)
C46 P22 C32 105.7(5)
C53 P22 C32 108.5(5)
C46 P22 Rh2 114.6(3)
C53 P22 Rh2 116.9(3)
C32 P22 Rh2 108.6(4)
C70 P31 C63 100.5(5)
C70 P31 C61 110.1(5)
C63 P31 C61 104.4(5)
C70 P31 Rh3 115.9(3)
C63 P31 Rh3 114.8(4)
C61 P31 Rh3 110.2(3)
C83 P32 C76 103.6(5)
C83 P32 C62 107.7(5)
C76 P32 C62 103.8(5)
C83 P32 Rh3 115.8(3)
C76 P32 Rh3 115.3(4)
C62 P32 Rh3 109.6(4)
C4 O11 C9 118.7(10)
C17 O12 C22' 125.0(15)
C17 O12 C22 105(2)
C22' O12 C22 43.1(17)
C34 O21 C39 116.4(12)
C47 O22 C52 115.8(9)
C64 O31 C69 120.9(11)
C77 O32 C82 118.2(12)
C77 O32 C82' 106.8(8)
C82 O32 C82' 32.4(11)
C2 C1 P11 102.6(8)
C2 C1 H1A 111.3
P11 C1 H1A 111.3
C2 C1 H1B 111.3
P11 C1 H1B 111.3
H1A C1 H1B 109.2
C1 C2 P12 110.2(8)
C1 C2 H2A 109.6
P12 C2 H2A 109.6
C1 C2 H2B 109.6
P12 C2 H2B 109.6
H2A C2 H2B 108.1
C4 C3 C8 119.5(11)
C4 C3 P11 123.2(9)
C8 C3 P11 117.1(8)
C3 C4 C5 120.8(11)
C3 C4 O11 117.1(11)
C5 C4 O11 122.1(10)
C4 C5 C6 119.9(11)
C4 C5 H5A 120.0
C6 C5 H5A 120.0
C7 C6 C5 119.8(12)
C7 C6 H6A 120.1
C5 C6 H6A 120.1
C6 C7 C8 119.5(13)
C6 C7 H7A 120.2
C8 C7 H7A 120.2
C3 C8 C7 120.4(12)
C3 C8 H8A 119.8
C7 C8 H8A 119.8
O11 C9 H9A 109.5
O11 C9 H9B 109.5
H9A C9 H9B 109.5
O11 C9 H9C 109.5
H9A C9 H9C 109.5
H9B C9 H9C 109.5
C15 C10 C11 117.4(10)
C15 C10 P11 119.6(8)
C11 C10 P11 122.9(9)
C12 C11 C10 122.0(12)
C12 C11 H11A 119.0
C10 C11 H11A 119.0
C11 C12 C13 118.7(12)
C11 C12 H12A 120.6
C13 C12 H12A 120.6
C14 C13 C12 119.8(12)
C14 C13 H13A 120.1
C12 C13 H13A 120.1
C13 C14 C15 121.2(13)
C13 C14 H14A 119.4
C15 C14 H14A 119.4
C14 C15 C10 120.7(11)
C14 C15 H15A 119.7
C10 C15 H15A 119.7
C17 C16 C21 121.6(13)
C17 C16 P12 123.1(12)
C21 C16 P12 115.2(9)
C16 C17 C18 119.8(17)
C16 C17 O12 116.9(14)
C18 C17 O12 123.3(15)
C19 C18 C17 121.7(17)
C19 C18 H18A 119.2
C17 C18 H18A 119.2
C18 C19 C20 120.3(18)
C18 C19 H19A 119.9
C20 C19 H19A 119.9
C19 C20 C21 119(2)
C19 C20 H20A 120.7
C21 C20 H20A 120.7
C16 C21 C20 117.9(15)
C16 C21 H21A 121.0
C20 C21 H21A 121.0
O12 C22 H22A 109.5
O12 C22 H22B 109.5
H22A C22 H22B 109.5
O12 C22 H22C 109.5
H22A C22 H22C 109.5
H22B C22 H22C 109.5
O12 C22' H22D 109.5
O12 C22' H22E 109.5
H22D C22' H22E 109.5
O12 C22' H22F 109.5
H22D C22' H22F 109.5
H22E C22' H22F 109.5
C28 C23 C24 115.1(12)
C28 C23 P12 122.5(11)
C24 C23 P12 121.7(9)
C25 C24 C23 122.3(13)
C25 C24 H24A 118.8
C23 C24 H24A 118.8
C24 C25 C26 119.4(14)
C24 C25 H25A 120.3
C26 C25 H25A 120.3
C27 C26 C25 118.5(14)
C27 C26 H26A 120.8
C25 C26 H26A 120.8
C26 C27 C28 117.9(15)
C26 C27 H27A 121.1
C28 C27 H27A 121.1
C23 C28 C27 126.0(14)
C23 C28 H28A 117.0
C27 C28 H28A 117.0
C32 C31 P21 105.0(7)
C32 C31 H31A 110.7
P21 C31 H31A 110.7
C32 C31 H31B 110.7
P21 C31 H31B 110.7
H31A C31 H31B 108.8
C31 C32 P22 107.0(7)
C31 C32 H32A 110.3
P22 C32 H32A 110.3
C31 C32 H32B 110.3
P22 C32 H32B 110.3
H32A C32 H32B 108.6
C38 C33 C34 117.7(10)
C38 C33 P21 117.7(8)
C34 C33 P21 124.4(9)
C35 C34 O21 122.9(11)
C35 C34 C33 122.4(12)
O21 C34 C33 114.7(10)
C34 C35 C36 119.9(12)
C34 C35 H35A 120.1
C36 C35 H35A 120.1
C35 C36 C37 119.9(11)
C35 C36 H36A 120.0
C37 C36 H36A 120.0
C38 C37 C36 117.5(12)
C38 C37 H37A 121.2
C36 C37 H37A 121.2
C33 C38 C37 122.4(11)
C33 C38 H38A 118.8
C37 C38 H38A 118.8
O21 C39 H39A 109.5
O21 C39 H39B 109.5
H39A C39 H39B 109.5
O21 C39 H39C 109.5
H39A C39 H39C 109.5
H39B C39 H39C 109.5
C41 C40 C45 116.8(10)
C41 C40 P21 125.6(9)
C45 C40 P21 117.0(8)
C42 C41 C40 123.0(12)
C42 C41 H41A 118.5
C40 C41 H41A 118.5
C41 C42 C43 118.8(11)
C41 C42 H42A 120.6
C43 C42 H42A 120.6
C44 C43 C42 118.6(12)
C44 C43 H43A 120.7
C42 C43 H43A 120.7
C45 C44 C43 121.0(12)
C45 C44 H44A 119.5
C43 C44 H44A 119.5
C44 C45 C40 121.5(11)
C44 C45 H45A 119.2
C40 C45 H45A 119.2
C51 C46 C47 116.7(10)
C51 C46 P22 117.6(7)
C47 C46 P22 125.7(8)
C48 C47 O22 124.8(11)
C48 C47 C46 120.8(11)
O22 C47 C46 114.4(9)
C47 C48 C49 123.0(12)
C47 C48 H48A 118.5
C49 C48 H48A 118.5
C48 C49 C50 118.7(11)
C48 C49 H49A 120.7
C50 C49 H49A 120.7
C49 C50 C51 119.7(12)
C49 C50 H50A 120.1
C51 C50 H50A 120.1
C50 C51 C46 121.1(11)
C50 C51 H51A 119.5
C46 C51 H51A 119.5
O22 C52 H52A 109.5
O22 C52 H52B 109.5
H52A C52 H52B 109.5
O22 C52 H52C 109.5
H52A C52 H52C 109.5
H52B C52 H52C 109.5
C58 C53 C54 118.2(11)
C58 C53 P22 117.7(8)
C54 C53 P22 123.3(9)
C55 C54 C53 120.7(13)
C55 C54 H54A 119.6
C53 C54 H54A 119.6
C54 C55 C56 119.5(13)
C54 C55 H55A 120.3
C56 C55 H55A 120.3
C55 C56 C57 123.1(13)
C55 C56 H56A 118.4
C57 C56 H56A 118.4
C56 C57 C58 116.5(13)
C56 C57 H57A 121.7
C58 C57 H57A 121.7
C53 C58 C57 121.9(12)
C53 C58 H58A 119.1
C57 C58 H58A 119.1
C62 C61 P31 107.2(7)
C62 C61 H61A 110.3
P31 C61 H61A 110.3
C62 C61 H61B 110.3
P31 C61 H61B 110.3
H61A C61 H61B 108.5
C61 C62 P32 105.5(8)
C61 C62 H62A 110.6
P32 C62 H62A 110.6
C61 C62 H62B 110.6
P32 C62 H62B 110.6
H62A C62 H62B 108.8
C64 C63 C68 119.1(10)
C64 C63 P31 122.6(8)
C68 C63 P31 118.3(8)
O31 C64 C63 116.4(10)
O31 C64 C65 124.6(11)
C63 C64 C65 118.9(11)
C66 C65 C64 120.3(12)
C66 C65 H65A 119.9
C64 C65 H65A 119.9
C67 C66 C65 120.8(12)
C67 C66 H66A 119.6
C65 C66 H66A 119.6
C66 C67 C68 120.2(13)
C66 C67 H67A 119.9
C68 C67 H67A 119.9
C67 C68 C63 120.4(11)
C67 C68 H68A 119.8
C63 C68 H68A 119.8
O31 C69 H69A 109.5
O31 C69 H69B 109.5
H69A C69 H69B 109.5
O31 C69 H69C 109.5
H69A C69 H69C 109.5
H69B C69 H69C 109.5
C75 C70 C71 115.8(11)
C75 C70 P31 120.3(8)
C71 C70 P31 123.5(9)
C72 C71 C70 122.0(13)
C72 C71 H71A 119.0
C70 C71 H71A 119.0
C71 C72 C73 118.7(12)
C71 C72 H72A 120.6
C73 C72 H72A 120.6
C72 C73 C74 121.8(12)
C72 C73 H73A 119.1
C74 C73 H73A 119.1
C75 C74 C73 119.3(13)
C75 C74 H74A 120.3
C73 C74 H74A 120.3
C74 C75 C70 122.4(11)
C74 C75 H75A 118.8
C70 C75 H75A 118.8
C81 C76 C77 117.5(10)
C81 C76 P32 118.3(8)
C77 C76 P32 124.0(9)
O32 C77 C78 126.2(11)
O32 C77 C76 113.7(10)
C78 C77 C76 120.1(12)
C79 C78 C77 121.4(12)
C79 C78 H78A 119.3
C77 C78 H78A 119.3
C78 C79 C80 118.8(12)
C78 C79 H79A 120.6
C80 C79 H79A 120.6
C79 C80 C81 120.7(13)
C79 C80 H80A 119.7
C81 C80 H80A 119.7
C76 C81 C80 121.3(11)
C76 C81 H81A 119.4
C80 C81 H81A 119.4
O32 C82 H82A 109.5
O32 C82 H82B 109.5
H82A C82 H82B 109.5
O32 C82 H82C 109.5
H82A C82 H82C 109.5
H82B C82 H82C 109.5
O32 C82' H82D 109.5
O32 C82' H82E 109.5
H82D C82' H82E 109.5
O32 C82' H82F 109.5
H82D C82' H82F 109.5
H82E C82' H82F 109.5
C88 C83 C84 115.5(6)
C88 C83 P32 122.2(7)
C84 C83 P32 121.1(3)
C85 C84 C83 118.9(8)
C85 C84 H84A 120.5
C83 C84 H84A 120.5
C84 C85 C86 123.9(13)
C84 C85 H85A 118.0
C86 C85 H85A 118.0
C87 C86 C85 117.9(12)
C87 C86 H86A 121.1
C85 C86 H86A 121.1
C86 C87 C88 120.9(13)
C86 C87 H87A 119.5
C88 C87 H87A 119.5
C83 C88 C87 122.7(12)
C83 C88 H88A 118.7
C87 C88 H88A 118.7
F3 B1 F2 104(2)
F3 B1 F1 115(2)
F2 B1 F1 122(2)
F3 B1 F4 100(2)
F2 B1 F4 112(2)
F1 B1 F4 101(2)
F4' B1' F3' 124(3)
F4' B1' F2' 110(3)
F3' B1' F2' 113(3)
F4' B1' F1' 100(2)
F3' B1' F1' 115(3)
F2' B1' F1' 89(2)
Cl4 C91 Cl3 111.6(14)
Cl4 C91 H91A 109.3
Cl3 C91 H91A 109.3
Cl4 C91 H91B 109.3
Cl3 C91 H91B 109.3
H91A C91 H91B 108.0
Cl6 C92 Cl5 104(2)
Cl6 C92 H92A 110.9
Cl5 C92 H92A 110.9
Cl6 C92 H92B 110.9
Cl5 C92 H92B 110.9
H92A C92 H92B 109.0
Cl6 C92' Cl5 104(2)
Cl6 C92' H92C 110.9
Cl5 C92' H92C 110.9
Cl6 C92' H92D 110.9
Cl5 C92' H92D 110.9
H92C C92' H92D 109.0
C92 Cl6 C92' 28(2)
C92' Cl5 C92 28(2)

loop_
_geom_bond_atom_site_label_1
_geom_bond_atom_site_label_2
_geom_bond_distance
Rh1 P11 2.179(3)
Rh1 P12 2.184(3)
Rh1 Cl1 2.421(3)
Rh1 Cl2 2.438(2)
Rh1 Rh2 3.1835(12)
Rh1 Rh3 3.1967(13)
Rh2 P21 2.184(3)
Rh2 P22 2.189(3)
Rh2 Cl1 2.419(2)
Rh2 Cl2 2.428(3)
Rh2 Rh3 3.1275(14)
Rh3 P32 2.187(3)
Rh3 P31 2.189(3)
Rh3 Cl2 2.434(2)
Rh3 Cl1 2.434(3)
P11 C10 1.815(11)
P11 C1 1.846(11)
P11 C3 1.854(11)
P12 C23 1.808(12)
P12 C2 1.840(9)
P12 C16 1.859(13)
P21 C40 1.806(11)
P21 C33 1.849(10)
P21 C31 1.857(10)
P22 C46 1.811(10)
P22 C53 1.819(11)
P22 C32 1.824(11)
P31 C70 1.815(11)
P31 C63 1.823(10)
P31 C61 1.827(10)
P32 C83 1.788(9)
P32 C76 1.822(11)
P32 C62 1.835(11)
O11 C4 1.386(14)
O11 C9 1.429(14)
O12 C17 1.37(2)
O12 C22' 1.46(3)
O12 C22 1.52(4)
O21 C34 1.389(15)
O21 C39 1.397(19)
O22 C47 1.364(14)
O22 C52 1.448(13)
O31 C64 1.334(14)
O31 C69 1.419(15)
O32 C77 1.360(15)
O32 C82 1.43(2)
O32 C82' 1.602(12)
C1 C2 1.402(16)
C1 H1A 0.9900
C1 H1B 0.9900
C2 H2A 0.9900
C2 H2B 0.9900
C3 C4 1.362(15)
C3 C8 1.366(15)
C4 C5 1.370(17)
C5 C6 1.378(17)
C5 H5A 0.9500
C6 C7 1.368(18)
C6 H6A 0.9500
C7 C8 1.391(17)
C7 H7A 0.9500
C8 H8A 0.9500
C9 H9A 0.9800
C9 H9B 0.9800
C9 H9C 0.9800
C10 C15 1.395(16)
C10 C11 1.406(15)
C11 C12 1.361(19)
C11 H11A 0.9500
C12 C13 1.42(2)
C12 H12A 0.9500
C13 C14 1.354(19)
C13 H13A 0.9500
C14 C15 1.374(16)
C14 H14A 0.9500
C15 H15A 0.9500
C16 C17 1.349(18)
C16 C21 1.386(18)
C17 C18 1.36(2)
C18 C19 1.34(3)
C18 H18A 0.9500
C19 C20 1.39(3)
C19 H19A 0.9500
C20 C21 1.41(2)
C20 H20A 0.9500
C21 H21A 0.9500
C22 H22A 0.9800
C22 H22B 0.9800
C22 H22C 0.9800
C22' H22D 0.9800
C22' H22E 0.9800
C22' H22F 0.9800
C23 C28 1.323(17)
C23 C24 1.408(17)
C24 C25 1.362(19)
C24 H24A 0.9500
C25 C26 1.42(2)
C25 H25A 0.9500
C26 C27 1.38(2)
C26 H26A 0.9500
C27 C28 1.39(2)
C27 H27A 0.9500
C28 H28A 0.9500
C31 C32 1.497(16)
C31 H31A 0.9900
C31 H31B 0.9900
C32 H32A 0.9900
C32 H32B 0.9900
C33 C38 1.370(15)
C33 C34 1.391(15)
C34 C35 1.325(16)
C35 C36 1.392(19)
C35 H35A 0.9500
C36 C37 1.409(19)
C36 H36A 0.9500
C37 C38 1.376(16)
C37 H37A 0.9500
C38 H38A 0.9500
C39 H39A 0.9800
C39 H39B 0.9800
C39 H39C 0.9800
C40 C41 1.368(14)
C40 C45 1.412(15)
C41 C42 1.350(16)
C41 H41A 0.9500
C42 C43 1.435(19)
C42 H42A 0.9500
C43 C44 1.358(18)
C43 H43A 0.9500
C44 C45 1.352(16)
C44 H44A 0.9500
C45 H45A 0.9500
C46 C51 1.400(15)
C46 C47 1.426(14)
C47 C48 1.335(17)
C48 C49 1.359(19)
C48 H48A 0.9500
C49 C50 1.399(18)
C49 H49A 0.9500
C50 C51 1.390(15)
C50 H50A 0.9500
C51 H51A 0.9500
C52 H52A 0.9800
C52 H52B 0.9800
C52 H52C 0.9800
C53 C58 1.381(17)
C53 C54 1.393(16)
C54 C55 1.359(19)
C54 H54A 0.9500
C55 C56 1.36(2)
C55 H55A 0.9500
C56 C57 1.37(2)
C56 H56A 0.9500
C57 C58 1.397(17)
C57 H57A 0.9500
C58 H58A 0.9500
C61 C62 1.537(16)
C61 H61A 0.9900
C61 H61B 0.9900
C62 H62A 0.9900
C62 H62B 0.9900
C63 C64 1.400(15)
C63 C68 1.403(15)
C64 C65 1.418(17)
C65 C66 1.38(2)
C65 H65A 0.9500
C66 C67 1.36(2)
C66 H66A 0.9500
C67 C68 1.397(16)
C67 H67A 0.9500
C68 H68A 0.9500
C69 H69A 0.9800
C69 H69B 0.9800
C69 H69C 0.9800
C70 C75 1.392(16)
C70 C71 1.413(16)
C71 C72 1.358(18)
C71 H71A 0.9500
C72 C73 1.363(19)
C72 H72A 0.9500
C73 C74 1.362(18)
C73 H73A 0.9500
C74 C75 1.348(16)
C74 H74A 0.9500
C75 H75A 0.9500
C76 C81 1.352(15)
C76 C77 1.429(15)
C77 C78 1.366(16)
C78 C79 1.365(19)
C78 H78A 0.9500
C79 C80 1.370(19)
C79 H79A 0.9500
C80 C81 1.395(16)
C80 H80A 0.9500
C81 H81A 0.9500
C82 H82A 0.9800
C82 H82B 0.9800
C82 H82C 0.9800
C82' H82D 0.9800
C82' H82E 0.9800
C82' H82F 0.9800
C83 C88 1.379(15)
C83 C84 1.4501
C84 C85 1.351(17)
C84 H84A 0.9500
C85 C86 1.38(2)
C85 H85A 0.9500
C86 C87 1.33(2)
C86 H86A 0.9500
C87 C88 1.399(19)
C87 H87A 0.9500
C88 H88A 0.9500
B1 F3 1.364(11)
B1 F2 1.365(11)
B1 F1 1.365(11)
B1 F4 1.368(11)
B1' F4' 1.364(11)
B1' F3' 1.365(11)
B1' F2' 1.365(11)
B1' F1' 1.365(11)
C91 Cl4 1.71(2)
C91 Cl3 1.70(2)
C91 H91A 0.9900
C91 H91B 0.9900
C92 Cl6 1.79(2)
C92 Cl5 1.80(2)
C92 H92A 0.9900
C92 H92B 0.9900
C92' Cl6 1.80(2)
C92' Cl5 1.80(2)
C92' H92C 0.9900
C92' H92D 0.9900

loop_
_geom_torsion_atom_site_label_1
_geom_torsion_atom_site_label_2
_geom_torsion_atom_site_label_3
_geom_torsion_atom_site_label_4
_geom_torsion
P11 Rh1 Rh2 P21 13.68(14)
P12 Rh1 Rh2 P21 138.73(15)
Cl1 Rh1 Rh2 P21 -51.82(13)
Cl2 Rh1 Rh2 P21 -173.23(13)
Rh3 Rh1 Rh2 P21 -112.59(10)
P11 Rh1 Rh2 P22 -110.17(14)
P12 Rh1 Rh2 P22 14.88(16)
Cl1 Rh1 Rh2 P22 -175.67(14)
Cl2 Rh1 Rh2 P22 62.92(13)
Rh3 Rh1 Rh2 P22 123.56(11)
P11 Rh1 Rh2 Cl1 65.50(13)
P12 Rh1 Rh2 Cl1 -169.45(15)
Cl2 Rh1 Rh2 Cl1 -121.41(11)
Rh3 Rh1 Rh2 Cl1 -60.77(8)
P11 Rh1 Rh2 Cl2 -173.09(13)
P12 Rh1 Rh2 Cl2 -48.04(14)
Cl1 Rh1 Rh2 Cl2 121.41(11)
Rh3 Rh1 Rh2 Cl2 60.64(8)
P11 Rh1 Rh2 Rh3 126.27(10)
P12 Rh1 Rh2 Rh3 -108.68(12)
Cl1 Rh1 Rh2 Rh3 60.77(8)
Cl2 Rh1 Rh2 Rh3 -60.64(8)
P21 Rh2 Rh3 P32 -115.92(13)
P22 Rh2 Rh3 P32 4.61(14)
Cl1 Rh2 Rh3 P32 -177.85(13)
Cl2 Rh2 Rh3 P32 63.62(12)
Rh1 Rh2 Rh3 P32 123.13(10)
P21 Rh2 Rh3 P31 6.27(13)
P22 Rh2 Rh3 P31 126.80(14)
Cl1 Rh2 Rh3 P31 -55.65(12)
Cl2 Rh2 Rh3 P31 -174.18(13)
Rh1 Rh2 Rh3 P31 -114.67(10)
P21 Rh2 Rh3 Cl2 -179.55(12)
P22 Rh2 Rh3 Cl2 -59.01(12)
Cl1 Rh2 Rh3 Cl2 118.53(11)
Rh1 Rh2 Rh3 Cl2 59.51(8)
P21 Rh2 Rh3 Cl1 61.93(12)
P22 Rh2 Rh3 Cl1 -177.54(13)
Cl2 Rh2 Rh3 Cl1 -118.53(11)
Rh1 Rh2 Rh3 Cl1 -59.02(8)
P21 Rh2 Rh3 Rh1 120.94(10)
P22 Rh2 Rh3 Rh1 -118.52(11)
Cl1 Rh2 Rh3 Rh1 59.02(8)
Cl2 Rh2 Rh3 Rh1 -59.51(7)
P11 Rh1 Rh3 P32 135.58(15)
P12 Rh1 Rh3 P32 13.17(15)
Cl1 Rh1 Rh3 P32 -173.76(13)
Cl2 Rh1 Rh3 P32 -52.47(13)
Rh2 Rh1 Rh3 P32 -113.24(10)
P11 Rh1 Rh3 P31 12.68(15)
P12 Rh1 Rh3 P31 -109.73(15)
Cl1 Rh1 Rh3 P31 63.34(12)
Cl2 Rh1 Rh3 P31 -175.37(13)
Rh2 Rh1 Rh3 P31 123.86(10)
P11 Rh1 Rh3 Cl2 -171.94(15)
P12 Rh1 Rh3 Cl2 65.64(13)
Cl1 Rh1 Rh3 Cl2 -121.28(11)
Rh2 Rh1 Rh3 Cl2 -60.76(8)
P11 Rh1 Rh3 Cl1 -50.66(14)
P12 Rh1 Rh3 Cl1 -173.08(13)
Cl2 Rh1 Rh3 Cl1 121.28(11)
Rh2 Rh1 Rh3 Cl1 60.52(8)
P11 Rh1 Rh3 Rh2 -111.18(12)
P12 Rh1 Rh3 Rh2 126.41(11)
Cl1 Rh1 Rh3 Rh2 -60.52(8)
Cl2 Rh1 Rh3 Rh2 60.76(8)
P21 Rh2 Cl1 Rh1 143.06(9)
P22 Rh2 Cl1 Rh1 66.8(17)
Cl2 Rh2 Cl1 Rh1 -40.73(8)
Rh3 Rh2 Cl1 Rh1 -83.51(8)
P21 Rh2 Cl1 Rh3 -133.43(9)
P22 Rh2 Cl1 Rh3 150.3(16)
Cl2 Rh2 Cl1 Rh3 42.79(7)
Rh1 Rh2 Cl1 Rh3 83.51(7)
P11 Rh1 Cl1 Rh2 -131.99(9)
P12 Rh1 Cl1 Rh2 122.1(6)
Cl2 Rh1 Cl1 Rh2 40.56(8)
Rh3 Rh1 Cl1 Rh2 81.12(7)
P11 Rh1 Cl1 Rh3 146.89(9)
P12 Rh1 Cl1 Rh3 41.0(7)
Cl2 Rh1 Cl1 Rh3 -40.56(8)
Rh2 Rh1 Cl1 Rh3 -81.12(7)
P32 Rh3 Cl1 Rh2 21.5(12)
P31 Rh3 Cl1 Rh2 142.60(9)
Cl2 Rh3 Cl1 Rh2 -42.73(8)
Rh1 Rh3 Cl1 Rh2 -83.40(7)
P32 Rh3 Cl1 Rh1 104.9(12)
P31 Rh3 Cl1 Rh1 -133.99(8)
Cl2 Rh3 Cl1 Rh1 40.68(7)
Rh2 Rh3 Cl1 Rh1 83.40(7)
P21 Rh2 Cl2 Rh3 4.1(11)
P22 Rh2 Cl2 Rh3 140.67(8)
Cl1 Rh2 Cl2 Rh3 -42.83(8)
Rh1 Rh2 Cl2 Rh3 -83.29(7)
P21 Rh2 Cl2 Rh1 87.4(11)
P22 Rh2 Cl2 Rh1 -136.05(9)
Cl1 Rh2 Cl2 Rh1 40.45(7)
Rh3 Rh2 Cl2 Rh1 83.29(7)
P32 Rh3 Cl2 Rh2 -133.14(9)
P31 Rh3 Cl2 Rh2 127.0(11)
Cl1 Rh3 Cl2 Rh2 42.55(7)
Rh1 Rh3 Cl2 Rh2 82.92(7)
P32 Rh3 Cl2 Rh1 143.94(9)
P31 Rh3 Cl2 Rh1 44.1(11)
Cl1 Rh3 Cl2 Rh1 -40.38(8)
Rh2 Rh3 Cl2 Rh1 -82.92(7)
P11 Rh1 Cl2 Rh2 49.2(8)
P12 Rh1 Cl2 Rh2 148.27(10)
Cl1 Rh1 Cl2 Rh2 -40.43(8)
Rh3 Rh1 Cl2 Rh2 -81.05(7)
P11 Rh1 Cl2 Rh3 130.3(8)
P12 Rh1 Cl2 Rh3 -130.68(10)
Cl1 Rh1 Cl2 Rh3 40.62(8)
Rh2 Rh1 Cl2 Rh3 81.05(7)
P12 Rh1 P11 C10 138.9(4)
Cl1 Rh1 P11 C10 -32.7(4)
Cl2 Rh1 P11 C10 -121.3(8)
Rh2 Rh1 P11 C10 -76.4(4)
Rh3 Rh1 P11 C10 3.4(4)
P12 Rh1 P11 C1 15.7(5)
Cl1 Rh1 P11 C1 -155.9(5)
Cl2 Rh1 P11 C1 115.5(9)
Rh2 Rh1 P11 C1 160.4(4)
Rh3 Rh1 P11 C1 -119.8(4)
P12 Rh1 P11 C3 -97.7(4)
Cl1 Rh1 P11 C3 90.7(4)
Cl2 Rh1 P11 C3 2.1(10)
Rh2 Rh1 P11 C3 47.0(4)
Rh3 Rh1 P11 C3 126.8(4)
P11 Rh1 P12 C23 136.7(5)
Cl1 Rh1 P12 C23 -116.4(8)
Cl2 Rh1 P12 C23 -35.9(5)
Rh2 Rh1 P12 C23 -1.5(5)
Rh3 Rh1 P12 C23 -79.7(5)
P11 Rh1 P12 C2 10.2(4)
Cl1 Rh1 P12 C2 117.0(7)
Cl2 Rh1 P12 C2 -162.5(4)
Rh2 Rh1 P12 C2 -128.1(4)
Rh3 Rh1 P12 C2 153.8(4)
P11 Rh1 P12 C16 -102.4(4)
Cl1 Rh1 P12 C16 4.4(8)
Cl2 Rh1 P12 C16 84.9(4)
Rh2 Rh1 P12 C16 119.3(4)
Rh3 Rh1 P12 C16 41.2(4)
P22 Rh2 P21 C40 136.4(4)
Cl1 Rh2 P21 C40 -40.1(4)
Cl2 Rh2 P21 C40 -86.7(12)
Rh3 Rh2 P21 C40 -82.8(4)
Rh1 Rh2 P21 C40 -3.6(4)
P22 Rh2 P21 C33 -102.7(3)
Cl1 Rh2 P21 C33 80.9(3)
Cl2 Rh2 P21 C33 34.3(12)
Rh3 Rh2 P21 C33 38.1(4)
Rh1 Rh2 P21 C33 117.3(3)
P22 Rh2 P21 C31 11.5(4)
Cl1 Rh2 P21 C31 -165.0(4)
Cl2 Rh2 P21 C31 148.4(11)
Rh3 Rh2 P21 C31 152.3(4)
Rh1 Rh2 P21 C31 -128.6(4)
P21 Rh2 P22 C46 -103.1(4)
Cl1 Rh2 P22 C46 -26.5(18)
Cl2 Rh2 P22 C46 80.5(4)
Rh3 Rh2 P22 C46 122.1(4)
Rh1 Rh2 P22 C46 37.4(4)
P21 Rh2 P22 C53 137.9(4)
Cl1 Rh2 P22 C53 -145.6(16)
Cl2 Rh2 P22 C53 -38.5(4)
Rh3 Rh2 P22 C53 3.1(4)
Rh1 Rh2 P22 C53 -81.6(4)
P21 Rh2 P22 C32 14.8(4)
Cl1 Rh2 P22 C32 91.3(17)
Cl2 Rh2 P22 C32 -161.6(4)
Rh3 Rh2 P22 C32 -120.0(4)
Rh1 Rh2 P22 C32 155.3(4)
P32 Rh3 P31 C70 134.9(4)
Cl2 Rh3 P31 C70 -124.7(11)
Cl1 Rh3 P31 C70 -41.0(4)
Rh2 Rh3 P31 C70 -1.6(4)
Rh1 Rh3 P31 C70 -83.5(4)
P32 Rh3 P31 C63 -108.4(4)
Cl2 Rh3 P31 C63 -8.1(13)
Cl1 Rh3 P31 C63 75.6(4)
Rh2 Rh3 P31 C63 115.0(4)
Rh1 Rh3 P31 C63 33.1(4)
P32 Rh3 P31 C61 9.1(4)
Cl2 Rh3 P31 C61 109.4(12)
Cl1 Rh3 P31 C61 -166.9(4)
Rh2 Rh3 P31 C61 -127.5(4)
Rh1 Rh3 P31 C61 150.6(4)
P31 Rh3 P32 C83 138.7(3)
Cl2 Rh3 P32 C83 -36.0(3)
Cl1 Rh3 P32 C83 -99.7(12)
Rh2 Rh3 P32 C83 -79.6(3)
Rh1 Rh3 P32 C83 1.0(4)
P31 Rh3 P32 C76 -100.1(4)
Cl2 Rh3 P32 C76 85.2(4)
Cl1 Rh3 P32 C76 21.5(13)
Rh2 Rh3 P32 C76 41.6(4)
Rh1 Rh3 P32 C76 122.2(4)
P31 Rh3 P32 C62 16.6(4)
Cl2 Rh3 P32 C62 -158.2(4)
Cl1 Rh3 P32 C62 138.2(12)
Rh2 Rh3 P32 C62 158.3(4)
Rh1 Rh3 P32 C62 -121.2(4)
C10 P11 C1 C2 -175.2(7)
C3 P11 C1 C2 74.6(8)
Rh1 P11 C1 C2 -45.8(8)
P11 C1 C2 P12 55.5(9)
C23 P12 C2 C1 -174.6(8)
C16 P12 C2 C1 75.1(9)
Rh1 P12 C2 C1 -44.7(9)
C10 P11 C3 C4 -50.4(10)
C1 P11 C3 C4 61.8(10)
Rh1 P11 C3 C4 179.1(8)
C10 P11 C3 C8 135.1(8)
C1 P11 C3 C8 -112.6(9)
Rh1 P11 C3 C8 4.7(9)
C8 C3 C4 C5 -3.8(17)
P11 C3 C4 C5 -178.1(9)
C8 C3 C4 O11 176.2(10)
P11 C3 C4 O11 1.9(15)
C9 O11 C4 C3 163.8(12)
C9 O11 C4 C5 -16.3(18)
C3 C4 C5 C6 3.0(17)
O11 C4 C5 C6 -177.0(11)
C4 C5 C6 C7 -2.3(18)
C5 C6 C7 C8 2.4(18)
C4 C3 C8 C7 3.9(16)
P11 C3 C8 C7 178.6(9)
C6 C7 C8 C3 -3.3(18)
C1 P11 C10 C15 -168.1(9)
C3 P11 C10 C15 -59.6(10)
Rh1 P11 C10 C15 68.0(10)
C1 P11 C10 C11 13.7(12)
C3 P11 C10 C11 122.2(11)
Rh1 P11 C10 C11 -110.2(10)
C15 C10 C11 C12 -2(2)
P11 C10 C11 C12 176.7(12)
C10 C11 C12 C13 -1(2)
C11 C12 C13 C14 3(2)
C12 C13 C14 C15 -3(2)
C13 C14 C15 C10 0(2)
C11 C10 C15 C14 2.3(18)
P11 C10 C15 C14 -176.0(9)
C23 P12 C16 C17 -45.8(11)
C2 P12 C16 C17 71.0(11)
Rh1 P12 C16 C17 -174.6(9)
C23 P12 C16 C21 133.4(9)
C2 P12 C16 C21 -109.7(9)
Rh1 P12 C16 C21 4.6(9)
C21 C16 C17 C18 1.6(19)
P12 C16 C17 C18 -179.2(11)
C21 C16 C17 O12 178.4(11)
P12 C16 C17 O12 -2.4(17)
C22' O12 C17 C16 141.5(18)
C22 O12 C17 C16 -176(2)
C22' O12 C17 C18 -42(2)
C22 O12 C17 C18 1(3)
C16 C17 C18 C19 -2(2)
O12 C17 C18 C19 -178.8(15)
C17 C18 C19 C20 2(3)
C18 C19 C20 C21 -1(2)
C17 C16 C21 C20 -0.8(17)
P12 C16 C21 C20 179.9(9)
C19 C20 C21 C16 0.7(19)
C2 P12 C23 C28 -162.0(12)
C16 P12 C23 C28 -51.8(13)
Rh1 P12 C23 C28 74.4(13)
C2 P12 C23 C24 28.1(12)
C16 P12 C23 C24 138.3(10)
Rh1 P12 C23 C24 -95.5(10)
C28 C23 C24 C25 9(2)
P12 C23 C24 C25 -180.0(11)
C23 C24 C25 C26 -4(2)
C24 C25 C26 C27 -2(3)
C25 C26 C27 C28 2(3)
C24 C23 C28 C27 -10(2)
P12 C23 C28 C27 179.2(14)
C26 C27 C28 C23 5(3)
C40 P21 C31 C32 -169.3(7)
C33 P21 C31 C32 81.2(8)
Rh2 P21 C31 C32 -41.2(8)
P21 C31 C32 P22 52.5(8)
C46 P22 C32 C31 78.4(8)
C53 P22 C32 C31 -173.0(7)
Rh2 P22 C32 C31 -45.0(8)
C40 P21 C33 C38 126.6(8)
C31 P21 C33 C38 -119.0(8)
Rh2 P21 C33 C38 -0.7(9)
C40 P21 C33 C34 -57.8(9)
C31 P21 C33 C34 56.6(10)
Rh2 P21 C33 C34 174.9(8)
C39 O21 C34 C35 15(2)
C39 O21 C34 C33 -165.1(15)
C38 C33 C34 C35 -1.4(16)
P21 C33 C34 C35 -177.0(9)
C38 C33 C34 O21 178.3(9)
P21 C33 C34 O21 2.7(14)
O21 C34 C35 C36 -179.0(11)
C33 C34 C35 C36 0.7(18)
C34 C35 C36 C37 1.7(18)
C35 C36 C37 C38 -3.4(17)
C34 C33 C38 C37 -0.4(15)
P21 C33 C38 C37 175.5(8)
C36 C37 C38 C33 2.7(16)
C33 P21 C40 C41 -21.7(11)
C31 P21 C40 C41 -130.1(10)
Rh2 P21 C40 C41 105.4(10)
C33 P21 C40 C45 166.7(8)
C31 P21 C40 C45 58.3(10)
Rh2 P21 C40 C45 -66.2(9)
C45 C40 C41 C42 -1.6(17)
P21 C40 C41 C42 -173.2(9)
C40 C41 C42 C43 1.1(18)
C41 C42 C43 C44 1.6(19)
C42 C43 C44 C45 -3.7(19)
C43 C44 C45 C40 3.2(19)
C41 C40 C45 C44 -0.5(17)
P21 C40 C45 C44 171.8(9)
C53 P22 C46 C51 110.1(9)
C32 P22 C46 C51 -136.6(9)
Rh2 P22 C46 C51 -17.1(9)
C53 P22 C46 C47 -68.6(10)
C32 P22 C46 C47 44.7(10)
Rh2 P22 C46 C47 164.2(8)
C52 O22 C47 C48 5.5(17)
C52 O22 C47 C46 -175.1(11)
C51 C46 C47 C48 0.3(17)
P22 C46 C47 C48 179.0(9)
C51 C46 C47 O22 -179.1(10)
P22 C46 C47 O22 -0.4(14)
O22 C47 C48 C49 176.1(12)
C46 C47 C48 C49 -3(2)
C47 C48 C49 C50 4(2)
C48 C49 C50 C51 -1(2)
C49 C50 C51 C46 -1.9(19)
C47 C46 C51 C50 2.2(16)
P22 C46 C51 C50 -176.6(9)
C46 P22 C53 C58 -56.7(10)
C32 P22 C53 C58 -167.9(9)
Rh2 P22 C53 C58 69.0(10)
C46 P22 C53 C54 133.7(10)
C32 P22 C53 C54 22.5(11)
Rh2 P22 C53 C54 -100.7(10)
C58 C53 C54 C55 3.7(18)
P22 C53 C54 C55 173.3(10)
C53 C54 C55 C56 -3(2)
C54 C55 C56 C57 1(2)
C55 C56 C57 C58 -0.3(19)
C54 C53 C58 C57 -2.5(17)
P22 C53 C58 C57 -172.7(9)
C56 C57 C58 C53 0.8(17)
C70 P31 C61 C62 -167.1(7)
C63 P31 C61 C62 85.8(8)
Rh3 P31 C61 C62 -38.0(8)
P31 C61 C62 P32 49.4(9)
C83 P32 C62 C61 -170.3(7)
C76 P32 C62 C61 80.3(8)
Rh3 P32 C62 C61 -43.4(8)
C70 P31 C63 C64 -62.8(10)
C61 P31 C63 C64 51.3(10)
Rh3 P31 C63 C64 172.1(8)
C70 P31 C63 C68 114.0(9)
C61 P31 C63 C68 -131.9(9)
Rh3 P31 C63 C68 -11.1(10)
C69 O31 C64 C63 -166.3(12)
C69 O31 C64 C65 10(2)
C68 C63 C64 O31 -178.8(10)
P31 C63 C64 O31 -2.0(15)
C68 C63 C64 C65 4.6(17)
P31 C63 C64 C65 -178.7(10)
O31 C64 C65 C66 176.4(14)
C63 C64 C65 C66 -7(2)
C64 C65 C66 C67 6(2)
C65 C66 C67 C68 -2(2)
C66 C67 C68 C63 -1(2)
C64 C63 C68 C67 -0.4(17)
P31 C63 C68 C67 -177.3(10)
C63 P31 C70 C75 -56.1(9)
C61 P31 C70 C75 -165.8(8)
Rh3 P31 C70 C75 68.3(9)
C63 P31 C70 C71 131.4(9)
C61 P31 C70 C71 21.7(10)
Rh3 P31 C70 C71 -104.2(9)
C75 C70 C71 C72 0.2(16)
P31 C70 C71 C72 173.0(9)
C70 C71 C72 C73 -0.9(18)
C71 C72 C73 C74 1.0(19)
C72 C73 C74 C75 -0.3(18)
C73 C74 C75 C70 -0.5(17)
C71 C70 C75 C74 0.6(15)
P31 C70 C75 C74 -172.5(8)
C83 P32 C76 C81 123.7(8)
C62 P32 C76 C81 -123.9(9)
Rh3 P32 C76 C81 -4.0(9)
C83 P32 C76 C77 -61.5(10)
C62 P32 C76 C77 51.0(10)
Rh3 P32 C76 C77 170.9(8)
C82 O32 C77 C78 -9(2)
C82' O32 C77 C78 24.2(16)
C82 O32 C77 C76 169.6(14)
C82' O32 C77 C76 -157.4(8)
C81 C76 C77 O32 179.4(10)
P32 C76 C77 O32 4.5(14)
C81 C76 C77 C78 -2.2(16)
P32 C76 C77 C78 -177.0(9)
O32 C77 C78 C79 175.9(12)
C76 C77 C78 C79 -2.3(19)
C77 C78 C79 C80 5(2)
C78 C79 C80 C81 -3(2)
C77 C76 C81 C80 3.8(16)
P32 C76 C81 C80 179.0(9)
C79 C80 C81 C76 -1.1(19)
C76 P32 C83 C88 161.4(10)
C62 P32 C83 C88 51.9(11)
Rh3 P32 C83 C88 -71.3(10)
C76 P32 C83 C84 -31.5(5)
C62 P32 C83 C84 -141.0(4)
Rh3 P32 C83 C84 95.8(2)
C88 C83 C84 C85 -0.3(10)
P32 C83 C84 C85 -168.2(10)
C83 C84 C85 C86 -3.0(17)
C84 C85 C86 C87 5(2)
C85 C86 C87 C88 -3(2)
C84 C83 C88 C87 1.8(17)
P32 C83 C88 C87 169.6(11)
C86 C87 C88 C83 0(2)
Cl5 C92 Cl6 C92' -71.2(19)
Cl5 C92' Cl6 C92 71.6(19)
Cl6 C92' Cl5 C92 -71.3(19)
Cl6 C92 Cl5 C92' 71.4(19)
